data_2105730
loop_
_publ_author_name
'Saccone, Marco'
'Terraneo, Giancarlo'
'Pilati, Tullio'
'Cavallo, Gabriella'
'Priimagi, Arri'
'Metrangolo, Pierangelo'
'Resnati, Giuseppe'

_publ_section_title
;
 Azobenzene-based difunctional halogen-bond donor: towards the engineering
 of photoresponsive co-crystals
;
_journal_coeditor_code BI5016
_journal_issue 1
_journal_name_full 'Acta Crystallographica Section B'
_journal_page_first 149
_journal_page_last 156
_journal_paper_doi 10.1107/S205252061302622X
_journal_volume 70
_journal_year 2014
_chemical_formula_moiety '2(C14 H13 N O), C12 F8 I2 N2'
_chemical_formula_sum 'C40 H26 F8 I2 N4 O2'
_chemical_formula_weight 1000.45
_space_group_crystal_system triclinic
_space_group_IT_number 2
_space_group_name_Hall '-P 1'
_space_group_name_H-M_alt 'P -1'
_symmetry_space_group_name_Hall '-P 1'
_symmetry_space_group_name_H-M 'P -1'
_atom_sites_solution_hydrogens geom
_atom_sites_solution_primary direct
_atom_sites_solution_secondary difmap
_audit_creation_method SHELXL-97
_cell_angle_alpha 80.264(12)
_cell_angle_beta 88.694(12)
_cell_angle_gamma 81.381(12)
_cell_formula_units_Z 2
_cell_length_a 5.9758(6)
_cell_length_b 13.998(2)
_cell_length_c 21.989(3)
_cell_measurement_reflns_used 8866
_cell_measurement_temperature 103(2)
_cell_measurement_theta_max 32.25
_cell_measurement_theta_min 2.20
_cell_volume 1792.4(4)
_computing_cell_refinement 'SAINT (Bruker, 2008)'
_computing_data_collection 'APEX2 (Bruker, 2008)'
_computing_data_reduction SAINT
_computing_molecular_graphics 'Mercury (Macrae et al., 2008)'
_computing_publication_material SHELXL-97
_computing_structure_refinement 'SHELXL-97 (Sheldrick, 2008)'
_computing_structure_solution 'SIR2002 (Burla et al., 2003)'
_diffrn_ambient_temperature 103(2)
_diffrn_measured_fraction_theta_full 0.911
_diffrn_measured_fraction_theta_max 0.714
_diffrn_measurement_device_type 'Bruker APEX-II CCD'
_diffrn_measurement_method '\f and \w scans'
_diffrn_radiation_monochromator graphite
_diffrn_radiation_source 'fine-focus sealed tube'
_diffrn_radiation_type MoK\a
_diffrn_radiation_wavelength 0.71073
_diffrn_reflns_av_R_equivalents 0.0201
_diffrn_reflns_av_sigmaI/netI 0.0364
_diffrn_reflns_limit_h_max 7
_diffrn_reflns_limit_h_min -8
_diffrn_reflns_limit_k_max 20
_diffrn_reflns_limit_k_min -20
_diffrn_reflns_limit_l_max 32
_diffrn_reflns_limit_l_min -29
_diffrn_reflns_number 17334
_diffrn_reflns_theta_full 25.03
_diffrn_reflns_theta_max 32.54
_diffrn_reflns_theta_min 2.20
_diffrn_standards_decay_% 0.00
_exptl_absorpt_coefficient_mu 1.840
_exptl_absorpt_correction_T_max 0.3984
_exptl_absorpt_correction_T_min 0.2935
_exptl_absorpt_correction_type multi-scan
_exptl_absorpt_process_details 'SADABS (Bruker, 2008)'
_exptl_crystal_colour yellow
_exptl_crystal_density_diffrn 1.854
_exptl_crystal_density_method 'not measured'
_exptl_crystal_description plate
_exptl_crystal_F_000 976
_exptl_crystal_size_max 0.46
_exptl_crystal_size_mid 0.18
_exptl_crystal_size_min 0.06
_refine_diff_density_max 1.530
_refine_diff_density_min -0.636
_refine_ls_extinction_method none
_refine_ls_goodness_of_fit_ref 1.073
_refine_ls_hydrogen_treatment noref
_refine_ls_matrix_type full
_refine_ls_number_parameters 596
_refine_ls_number_reflns 9283
_refine_ls_number_restraints 509
_refine_ls_restrained_S_all 1.047
_refine_ls_R_factor_all 0.0457
_refine_ls_R_factor_gt 0.0320
_refine_ls_shift/su_max 0.002
_refine_ls_shift/su_mean 0.000
_refine_ls_structure_factor_coef Fsqd
_refine_ls_weighting_details 'w=1/[\s^2^(Fo^2^)+(0.0294P)^2^+1.6067P] where P=(Fo^2^+2Fc^2^)/3'
_refine_ls_weighting_scheme calc
_refine_ls_wR_factor_gt 0.0684
_refine_ls_wR_factor_ref 0.0734
_reflns_number_gt 7497
_reflns_number_total 9283
_reflns_threshold_expression I>2\s(I)
_cod_data_source_file bi5016sup1.cif
_cod_data_source_block 2_StOMe
_cod_database_code 2105730

loop_
_symmetry_equiv_pos_as_xyz
'x, y, z'
'-x, -y, -z'

loop_
_atom_site_type_symbol
_atom_site_label
_atom_site_fract_x
_atom_site_fract_y
_atom_site_fract_z
_atom_site_U_iso_or_equiv
_atom_site_adp_type
_atom_site_calc_flag
_atom_site_refinement_flags
_atom_site_occupancy
_atom_site_symmetry_multiplicity
_atom_site_disorder_assembly
_atom_site_disorder_group
I I1 -0.17958(3) 0.323393(13) 0.138381(8) 0.02006(5) Uani d . 1 1 . .
F F1 0.5775(2) 0.07615(12) 0.10441(7) 0.0211(3) Uani d . 1 1 . .
F F2 0.3267(2) 0.20420(12) 0.16135(8) 0.0229(4) Uani d . 1 1 . .
F F3 -0.2654(2) 0.23317(12) 0.01745(7) 0.0207(3) Uani d . 1 1 . .
F F4 -0.0183(2) 0.10190(12) -0.04003(7) 0.0214(3) Uani d . 1 1 . .
N N1 0.3974(3) 0.01507(17) -0.00678(11) 0.0204(5) Uani d . 1 1 . .
C C1 0.3720(4) 0.11342(19) 0.08115(12) 0.0165(5) Uani d . 1 1 . .
C C2 0.2396(4) 0.18133(19) 0.11062(12) 0.0166(5) Uani d . 1 1 . .
C C3 0.0232(4) 0.22427(19) 0.09062(12) 0.0173(5) Uani d . 1 1 . .
C C4 -0.0574(4) 0.19423(19) 0.03963(12) 0.0159(5) Uani d . 1 1 . .
C C5 0.0701(4) 0.12597(19) 0.00983(12) 0.0165(5) Uani d . 1 1 . .
C C6 0.2889(4) 0.08334(19) 0.02917(12) 0.0163(5) Uani d . 1 1 . .
I I2 0.71377(3) 0.216320(13) 0.343201(8) 0.02074(5) Uani d . 1 1 . .
F F5 0.3996(3) 0.53838(12) 0.44052(8) 0.0274(4) Uani d . 1 1 . .
F F6 0.6927(3) 0.43255(12) 0.37829(8) 0.0258(4) Uani d . 1 1 . .
F F7 0.2619(3) 0.17173(12) 0.41781(8) 0.0263(4) Uani d . 1 1 . .
F F8 -0.0363(3) 0.27766(13) 0.48017(8) 0.0287(4) Uani d . 1 1 . .
N N2 -0.0131(4) 0.45875(19) 0.49555(13) 0.0288(6) Uani d . 1 1 . .
C C7 0.3586(5) 0.4492(2) 0.43547(13) 0.0210(6) Uani d . 1 1 . .
C C8 0.5134(4) 0.3933(2) 0.40340(13) 0.0188(5) Uani d . 1 1 . .
C C9 0.4843(4) 0.2993(2) 0.39505(13) 0.0182(5) Uani d . 1 1 . .
C C10 0.2972(4) 0.2628(2) 0.42234(13) 0.0202(6) Uani d . 1 1 . .
C C11 0.1410(4) 0.3174(2) 0.45461(13) 0.0220(6) Uani d . 1 1 . .
C C12 0.1663(4) 0.4123(2) 0.46222(13) 0.0213(6) Uani d . 1 1 . .
O O1 -0.0260(3) 0.42275(15) 0.96035(10) 0.0241(4) Uani d . 1 1 . .
N N3 1.0066(4) -0.09297(18) 0.72218(12) 0.0244(5) Uani d . 1 1 . .
C C13 0.6670(4) 0.0159(2) 0.73791(13) 0.0221(6) Uani d . 1 1 . .
H H13 0.5161 0.0424 0.7255 0.027 Uiso calc R 1 1 . .
C C14 0.7930(5) -0.0523(2) 0.70700(14) 0.0234(6) Uani d . 1 1 . .
H H14 0.7245 -0.0713 0.6732 0.028 Uiso calc R 1 1 . .
C C15 1.0994(4) -0.0648(2) 0.76973(13) 0.0222(6) Uani d . 1 1 . .
H H15 1.2508 -0.0924 0.7810 0.027 Uiso calc R 1 1 . .
C C16 0.9869(4) 0.0024(2) 0.80332(13) 0.0192(5) Uani d . 1 1 . .
H H16 1.0602 0.0195 0.8370 0.023 Uiso calc R 1 1 . .
C C17 0.7644(4) 0.0453(2) 0.78764(12) 0.0176(5) Uani d . 1 1 . .
C C18 0.6444(4) 0.1152(2) 0.82425(13) 0.0193(5) Uani d . 1 1 . .
H H18 0.7245 0.1284 0.8580 0.023 Uiso calc R 1 1 . .
C C19 0.4328(4) 0.1621(2) 0.81473(13) 0.0180(5) Uani d . 1 1 . .
H H19 0.3540 0.1504 0.7803 0.022 Uiso calc R 1 1 . .
C C20 0.3121(4) 0.2296(2) 0.85238(13) 0.0179(5) Uani d . 1 1 . .
C C21 0.0915(4) 0.2744(2) 0.83726(13) 0.0219(6) Uani d . 1 1 . .
H H21 0.0209 0.2594 0.8025 0.026 Uiso calc R 1 1 . .
C C22 -0.0292(4) 0.3402(2) 0.87119(13) 0.0204(6) Uani d . 1 1 . .
H H22 -0.1788 0.3700 0.8595 0.024 Uiso calc R 1 1 . .
C C23 0.0727(4) 0.3616(2) 0.92259(13) 0.0191(5) Uani d . 1 1 . .
C C24 0.2929(4) 0.3163(2) 0.93916(13) 0.0190(5) Uani d . 1 1 . .
H H24 0.3616 0.3298 0.9747 0.023 Uiso calc R 1 1 . .
C C25 0.4108(4) 0.2524(2) 0.90461(13) 0.0189(5) Uani d . 1 1 . .
H H25 0.5610 0.2233 0.9162 0.023 Uiso calc R 1 1 . .
C C26 -0.2423(4) 0.4788(2) 0.94241(15) 0.0280(7) Uani d . 1 1 . .
H H26A -0.2943 0.5197 0.9735 0.042 Uiso calc R 1 1 . .
H H26B -0.3517 0.4343 0.9391 0.042 Uiso calc R 1 1 . .
H H26C -0.2289 0.5207 0.9024 0.042 Uiso calc R 1 1 . .
O O2 0.4479(4) 0.95255(16) 0.43865(10) 0.0325(5) Uani d U 1 1 . .
N N4A 1.5291(6) 0.4413(3) 0.2072(3) 0.0250(5) Uani d PDU 0.767(4) 1 A 1
C C27A 1.4206(7) 0.5807(3) 0.2575(2) 0.0217(8) Uani d PDU 0.767(4) 1 A 1
H H27A 1.4544 0.6413 0.2660 0.026 Uiso calc PR 0.767(4) 1 A 1
C C28A 1.5648(7) 0.5273(3) 0.2214(3) 0.0246(7) Uani d PDU 0.767(4) 1 A 1
H H28A 1.6969 0.5530 0.2057 0.029 Uiso calc PR 0.767(4) 1 A 1
C C29A 1.3446(7) 0.4054(3) 0.2317(2) 0.0232(7) Uani d PDU 0.767(4) 1 A 1
H H29A 1.3191 0.3431 0.2240 0.028 Uiso calc PR 0.767(4) 1 A 1
C C30A 1.1895(7) 0.4548(3) 0.2678(2) 0.0233(9) Uani d PDU 0.767(4) 1 A 1
H H30A 1.0595 0.4271 0.2832 0.028 Uiso calc PR 0.767(4) 1 A 1
C C31A 1.2248(6) 0.5451(3) 0.28137(17) 0.0183(7) Uani d PDU 0.767(4) 1 A 1
C C32A 1.0551(6) 0.5995(3) 0.31742(17) 0.0222(8) Uani d PDU 0.767(4) 1 A 1
H H32A 0.9357 0.5669 0.3358 0.027 Uiso calc PR 0.767(4) 1 A 1
C C33A 1.0579(6) 0.6907(3) 0.32596(17) 0.0208(7) Uani d PDU 0.767(4) 1 A 1
H H33A 1.1865 0.7193 0.3103 0.025 Uiso calc PR 0.767(4) 1 A 1
C C34A 0.8874(6) 0.7533(3) 0.35653(19) 0.0187(8) Uani d PDU 0.767(4) 1 A 1
C C35A 0.9156(7) 0.8510(3) 0.3551(2) 0.0237(9) Uani d PDU 0.767(4) 1 A 1
H H35A 1.0425 0.8747 0.3343 0.028 Uiso calc PR 0.767(4) 1 A 1
C C36A 0.7621(7) 0.9141(3) 0.3835(3) 0.0241(8) Uani d PDU 0.767(4) 1 A 1
H H36A 0.7847 0.9802 0.3819 0.029 Uiso calc PR 0.767(4) 1 A 1
C C37A 0.5751(9) 0.8808(4) 0.4142(4) 0.0234(6) Uani d PDU 0.767(4) 1 A 1
C C38A 0.5412(10) 0.7844(3) 0.4154(3) 0.0254(8) Uani d PDU 0.767(4) 1 A 1
H H38A 0.4123 0.7612 0.4353 0.031 Uiso calc PR 0.767(4) 1 A 1
C C39A 0.6975(7) 0.7224(3) 0.3871(2) 0.0232(9) Uani d PDU 0.767(4) 1 A 1
H H39A 0.6742 0.6564 0.3887 0.028 Uiso calc PR 0.767(4) 1 A 1
N N4B 1.5352(16) 0.4394(9) 0.2101(8) 0.0250(5) Uani d PDU 0.233(4) 1 A 2
C C27B 1.5010(17) 0.5905(9) 0.2489(6) 0.021(2) Uani d PDU 0.233(4) 1 A 2
H H27B 1.5646 0.6477 0.2521 0.026 Uiso calc PR 0.233(4) 1 A 2
C C28B 1.612(2) 0.5229(10) 0.2154(9) 0.0246(7) Uani d PDU 0.233(4) 1 A 2
H H28B 1.7488 0.5361 0.1952 0.029 Uiso calc PR 0.233(4) 1 A 2
C C29B 1.339(2) 0.4240(9) 0.2382(9) 0.0232(7) Uani d PDU 0.233(4) 1 A 2
H H29B 1.2816 0.3653 0.2351 0.028 Uiso calc PR 0.233(4) 1 A 2
C C30B 1.2159(18) 0.4893(8) 0.2715(6) 0.019(2) Uani d PDU 0.233(4) 1 A 2
H H30B 1.0765 0.4755 0.2899 0.023 Uiso calc PR 0.233(4) 1 A 2
C C31B 1.2967(17) 0.5756(7) 0.2779(6) 0.0186(18) Uani d PDU 0.233(4) 1 A 2
C C32B 1.1728(14) 0.6513(8) 0.3105(5) 0.0195(18) Uani d PDU 0.233(4) 1 A 2
H H32B 1.2485 0.7045 0.3154 0.023 Uiso calc PR 0.233(4) 1 A 2
C C33B 0.9677(14) 0.6518(8) 0.3332(5) 0.0177(18) Uani d PDU 0.233(4) 1 A 2
H H33B 0.9005 0.5950 0.3314 0.021 Uiso calc PR 0.233(4) 1 A 2
C C34B 0.8279(18) 0.7288(7) 0.3613(6) 0.0160(19) Uani d PDU 0.233(4) 1 A 2
C C35B 0.901(2) 0.8202(8) 0.3545(8) 0.022(2) Uani d PDU 0.233(4) 1 A 2
H H35B 1.0388 0.8288 0.3334 0.027 Uiso calc PR 0.233(4) 1 A 2
C C36B 0.780(2) 0.8987(12) 0.3774(10) 0.0241(8) Uani d PDU 0.233(4) 1 A 2
H H36B 0.8268 0.9616 0.3699 0.029 Uiso calc PR 0.233(4) 1 A 2
C C37B 0.588(3) 0.8816(12) 0.4118(13) 0.0234(6) Uani d PDU 0.233(4) 1 A 2
C C38B 0.510(4) 0.7916(11) 0.4190(12) 0.0254(8) Uani d PDU 0.233(4) 1 A 2
H H38B 0.3781 0.7808 0.4426 0.031 Uiso calc PR 0.233(4) 1 A 2
C C39B 0.629(2) 0.7178(12) 0.3911(9) 0.024(2) Uani d PDU 0.233(4) 1 A 2
H H39B 0.5697 0.6581 0.3928 0.028 Uiso calc PR 0.233(4) 1 A 2
C C40 0.2671(5) 0.9254(3) 0.47794(16) 0.0379(8) Uani d U 1 1 A .
H H40A 0.1872 0.9834 0.4928 0.057 Uiso calc R 1 1 . .
H H40B 0.3279 0.8765 0.5132 0.057 Uiso calc R 1 1 . .
H H40C 0.1616 0.8976 0.4549 0.057 Uiso calc R 1 1 . .

loop_
_atom_site_aniso_label
_atom_site_aniso_U_11
_atom_site_aniso_U_22
_atom_site_aniso_U_33
_atom_site_aniso_U_12
_atom_site_aniso_U_13
_atom_site_aniso_U_23
I1 0.01672(8) 0.02013(9) 0.02312(10) 0.00133(6) 0.00175(6) -0.00680(8)
F1 0.0110(7) 0.0268(9) 0.0242(9) 0.0034(6) -0.0043(6) -0.0058(7)
F2 0.0179(7) 0.0293(9) 0.0235(9) -0.0012(6) -0.0038(6) -0.0113(8)
F3 0.0124(7) 0.0253(8) 0.0228(9) 0.0035(6) -0.0031(6) -0.0047(7)
F4 0.0173(7) 0.0277(9) 0.0199(8) 0.0016(6) -0.0039(6) -0.0100(7)
N1 0.0146(10) 0.0225(12) 0.0237(12) 0.0015(8) 0.0017(8) -0.0063(10)
C1 0.0096(10) 0.0194(13) 0.0192(14) 0.0003(9) 0.0002(9) -0.0019(11)
C2 0.0145(11) 0.0180(12) 0.0173(13) -0.0018(9) -0.0012(9) -0.0032(11)
C3 0.0155(11) 0.0173(12) 0.0185(14) -0.0022(9) 0.0044(9) -0.0021(11)
C4 0.0112(11) 0.0162(12) 0.0185(13) 0.0004(9) -0.0013(9) 0.0004(11)
C5 0.0155(11) 0.0187(12) 0.0152(13) -0.0010(9) 0.0004(9) -0.0040(11)
C6 0.0140(11) 0.0151(12) 0.0187(14) -0.0007(9) 0.0024(9) -0.0011(11)
I2 0.01984(9) 0.02140(9) 0.02055(10) 0.00298(6) 0.00186(6) -0.00783(8)
F5 0.0369(9) 0.0170(8) 0.0293(10) -0.0024(7) 0.0010(7) -0.0088(8)
F6 0.0273(8) 0.0228(9) 0.0277(10) -0.0059(6) 0.0035(7) -0.0035(8)
F7 0.0240(8) 0.0221(9) 0.0359(10) -0.0040(6) 0.0024(7) -0.0133(8)
F8 0.0219(8) 0.0301(10) 0.0355(10) -0.0032(7) 0.0082(7) -0.0106(9)
N2 0.0277(13) 0.0270(13) 0.0335(15) -0.0011(10) 0.0036(10) -0.0127(12)
C7 0.0258(13) 0.0160(12) 0.0212(15) 0.0018(10) -0.0050(10) -0.0068(12)
C8 0.0204(12) 0.0190(13) 0.0166(14) -0.0021(10) 0.0001(9) -0.0023(11)
C9 0.0175(12) 0.0189(13) 0.0171(13) 0.0041(9) -0.0028(9) -0.0054(11)
C10 0.0199(12) 0.0204(13) 0.0192(14) 0.0027(10) -0.0013(10) -0.0054(12)
C11 0.0164(12) 0.0270(15) 0.0229(15) 0.0008(10) 0.0018(10) -0.0085(13)
C12 0.0215(13) 0.0220(14) 0.0193(14) 0.0051(10) -0.0011(10) -0.0077(12)
O1 0.0204(9) 0.0250(10) 0.0270(11) 0.0044(7) -0.0019(8) -0.0111(9)
N3 0.0234(11) 0.0233(12) 0.0268(14) -0.0005(9) 0.0060(9) -0.0086(11)
C13 0.0179(12) 0.0258(14) 0.0234(15) -0.0003(10) 0.0001(10) -0.0090(13)
C14 0.0232(13) 0.0272(15) 0.0219(15) -0.0029(11) 0.0009(10) -0.0108(13)
C15 0.0174(12) 0.0243(14) 0.0236(15) 0.0006(10) 0.0031(10) -0.0042(12)
C16 0.0193(12) 0.0200(13) 0.0184(14) -0.0029(10) 0.0000(10) -0.0036(11)
C17 0.0177(12) 0.0183(13) 0.0165(13) -0.0021(9) 0.0038(9) -0.0034(11)
C18 0.0210(12) 0.0207(13) 0.0175(14) -0.0032(10) 0.0004(10) -0.0066(11)
C19 0.0201(12) 0.0182(13) 0.0167(13) -0.0031(9) -0.0004(9) -0.0055(11)
C20 0.0176(12) 0.0188(13) 0.0168(13) -0.0004(9) 0.0007(9) -0.0037(11)
C21 0.0186(12) 0.0264(15) 0.0212(15) -0.0019(10) -0.0032(10) -0.0067(12)
C22 0.0136(11) 0.0244(14) 0.0221(15) 0.0012(9) -0.0019(9) -0.0041(12)
C23 0.0201(12) 0.0162(12) 0.0199(14) 0.0000(9) 0.0017(10) -0.0025(11)
C24 0.0200(12) 0.0196(13) 0.0170(14) 0.0004(9) -0.0024(9) -0.0047(11)
C25 0.0152(11) 0.0198(13) 0.0209(14) 0.0007(9) -0.0020(9) -0.0042(12)
C26 0.0182(13) 0.0296(16) 0.0365(18) 0.0033(11) 0.0027(11) -0.0128(14)
O2 0.0356(12) 0.0298(12) 0.0302(12) 0.0043(9) 0.0084(9) -0.0083(10)
N4A 0.0243(11) 0.0264(12) 0.0229(13) 0.0050(9) -0.0018(9) -0.0079(11)
C27A 0.021(2) 0.0185(16) 0.024(2) -0.0003(15) -0.0003(16) -0.0038(15)
C28A 0.0223(18) 0.0258(15) 0.0233(17) 0.0023(13) 0.0009(14) -0.0026(13)
C29A 0.0245(13) 0.0236(18) 0.0212(17) 0.0035(13) -0.0010(11) -0.0085(14)
C30A 0.0244(17) 0.022(2) 0.0238(19) -0.0003(15) -0.0016(14) -0.0065(17)
C31A 0.0193(16) 0.0181(17) 0.0161(16) 0.0010(13) 0.0000(13) -0.0023(15)
C32A 0.0209(16) 0.0253(18) 0.0185(17) 0.0004(13) 0.0011(13) -0.0023(15)
C33A 0.0187(16) 0.0229(18) 0.0209(18) -0.0017(13) 0.0022(13) -0.0055(15)
C34A 0.0175(16) 0.0201(18) 0.0186(17) -0.0013(13) 0.0006(13) -0.0045(16)
C35A 0.0263(17) 0.022(2) 0.0242(19) -0.0026(16) 0.0013(14) -0.0097(19)
C36A 0.0293(14) 0.0225(18) 0.0209(17) 0.0001(12) 0.0043(12) -0.0086(15)
C37A 0.0261(13) 0.0246(13) 0.0183(14) 0.0032(10) 0.0000(10) -0.0061(11)
C38A 0.0260(19) 0.0268(15) 0.0218(16) -0.0001(13) 0.0019(14) -0.0031(13)
C39A 0.023(2) 0.0226(18) 0.0237(19) -0.0001(16) 0.0010(18) -0.0060(16)
N4B 0.0243(11) 0.0264(12) 0.0229(13) 0.0050(9) -0.0018(9) -0.0079(11)
C27B 0.020(4) 0.024(4) 0.020(4) -0.003(4) 0.001(4) -0.003(4)
C28B 0.0223(18) 0.0258(15) 0.0233(17) 0.0023(13) 0.0009(14) -0.0026(13)
C29B 0.0245(13) 0.0236(18) 0.0212(17) 0.0035(13) -0.0010(11) -0.0085(14)
C30B 0.020(4) 0.019(4) 0.018(4) 0.000(3) 0.002(3) -0.009(4)
C31B 0.018(4) 0.019(3) 0.018(3) -0.001(3) 0.001(3) -0.003(3)
C32B 0.021(3) 0.020(3) 0.015(3) 0.005(3) -0.003(3) -0.003(3)
C33B 0.018(3) 0.015(3) 0.021(4) -0.003(3) -0.003(3) -0.002(3)
C34B 0.018(4) 0.014(3) 0.019(3) -0.007(3) -0.002(3) -0.007(3)
C35B 0.023(4) 0.022(4) 0.022(4) 0.003(4) 0.004(3) -0.009(4)
C36B 0.0293(14) 0.0225(18) 0.0209(17) 0.0001(12) 0.0043(12) -0.0086(15)
C37B 0.0261(13) 0.0246(13) 0.0183(14) 0.0032(10) 0.0000(10) -0.0061(11)
C38B 0.0260(19) 0.0268(15) 0.0218(16) -0.0001(13) 0.0019(14) -0.0031(13)
C39B 0.022(5) 0.025(4) 0.024(4) -0.008(4) 0.000(4) 0.000(4)
C40 0.0234(15) 0.059(2) 0.0320(18) 0.0021(14) 0.0052(12) -0.0182(18)

loop_
_atom_type_symbol
_atom_type_description
_atom_type_scat_dispersion_real
_atom_type_scat_dispersion_imag
_atom_type_scat_source
C C 0.0033 0.0016 'International Tables Vol C Tables 4.2.6.8 and 6.1.1.4'
H H 0.0000 0.0000 'International Tables Vol C Tables 4.2.6.8 and 6.1.1.4'
N N 0.0061 0.0033 'International Tables Vol C Tables 4.2.6.8 and 6.1.1.4'
O O 0.0106 0.0060 'International Tables Vol C Tables 4.2.6.8 and 6.1.1.4'
F F 0.0171 0.0103 'International Tables Vol C Tables 4.2.6.8 and 6.1.1.4'
I I -0.4742 1.8119 'International Tables Vol C Tables 4.2.6.8 and 6.1.1.4'

loop_
_geom_angle_atom_site_label_1
_geom_angle_atom_site_label_2
_geom_angle_atom_site_label_3
_geom_angle_site_symmetry_1
_geom_angle
N1 N1 C6 2_655 114.4(3)
F1 C1 C2 . 117.9(2)
F1 C1 C6 . 121.6(2)
C2 C1 C6 . 120.4(2)
F2 C2 C1 . 117.3(2)
F2 C2 C3 . 120.0(2)
C1 C2 C3 . 122.7(2)
C4 C3 C2 . 116.5(2)
C4 C3 I1 . 121.51(18)
C2 C3 I1 . 121.92(19)
F3 C4 C5 . 118.3(2)
F3 C4 C3 . 119.7(2)
C5 C4 C3 . 122.0(2)
F4 C5 C4 . 118.4(2)
F4 C5 C6 . 119.6(2)
C4 C5 C6 . 121.9(2)
C5 C6 C1 . 116.4(2)
C5 C6 N1 . 114.8(2)
C1 C6 N1 . 128.7(2)
N2 N2 C12 2_566 114.1(3)
F5 C7 C8 . 117.5(3)
F5 C7 C12 . 121.5(2)
C8 C7 C12 . 120.9(2)
F6 C8 C7 . 118.4(2)
F6 C8 C9 . 119.8(2)
C7 C8 C9 . 121.8(3)
C10 C9 C8 . 117.0(2)
C10 C9 I2 . 121.22(19)
C8 C9 I2 . 121.8(2)
F7 C10 C11 . 117.7(3)
F7 C10 C9 . 120.3(2)
C11 C10 C9 . 122.0(3)
F8 C11 C10 . 119.0(3)
F8 C11 C12 . 119.5(2)
C10 C11 C12 . 121.5(3)
C11 C12 C7 . 116.8(2)
C11 C12 N2 . 113.9(3)
C7 C12 N2 . 129.3(2)
C23 O1 C26 . 117.8(2)
C15 N3 C14 . 117.1(2)
C14 C13 C17 . 119.3(2)
C14 C13 H13 . 120.3
C17 C13 H13 . 120.4
N3 C14 C13 . 123.5(2)
N3 C14 H14 . 118.2
C13 C14 H14 . 118.2
N3 C15 C16 . 123.5(2)
N3 C15 H15 . 118.3
C16 C15 H15 . 118.3
C15 C16 C17 . 119.8(2)
C15 C16 H16 . 120.1
C17 C16 H16 . 120.1
C13 C17 C16 . 116.9(2)
C13 C17 C18 . 123.6(2)
C16 C17 C18 . 119.5(2)
C19 C18 C17 . 126.2(2)
C19 C18 H18 . 116.9
C17 C18 H18 . 116.9
C18 C19 C20 . 126.0(2)
C18 C19 H19 . 117.0
C20 C19 H19 . 117.0
C21 C20 C25 . 117.4(2)
C21 C20 C19 . 120.4(2)
C25 C20 C19 . 122.3(2)
C22 C21 C20 . 122.5(2)
C22 C21 H21 . 118.8
C20 C21 H21 . 118.8
C21 C22 C23 . 119.0(2)
C21 C22 H22 . 120.5
C23 C22 H22 . 120.5
O1 C23 C22 . 125.3(2)
O1 C23 C24 . 115.2(2)
C22 C23 C24 . 119.5(2)
C25 C24 C23 . 120.7(2)
C25 C24 H24 . 119.6
C23 C24 H24 . 119.6
C24 C25 C20 . 120.9(2)
C24 C25 H25 . 119.5
C20 C25 H25 . 119.5
O1 C26 H26A . 109.5
O1 C26 H26B . 109.5
H26A C26 H26B . 109.5
O1 C26 H26C . 109.5
H26A C26 H26C . 109.5
H26B C26 H26C . 109.5
C37A O2 C40 . 117.0(3)
C37B O2 C40 . 120.1(6)
C28A N4A C29A . 116.6(3)
C28A C27A C31A . 119.7(3)
C28A C27A H27A . 120.1
C31A C27A H27A . 120.1
N4A C28A C27A . 123.8(3)
N4A C28A H28A . 118.1
C27A C28A H28A . 118.1
N4A C29A C30A . 123.2(3)
N4A C29A H29A . 118.4
C30A C29A H29A . 118.4
C29A C30A C31A . 119.9(4)
C29A C30A H30A . 120.1
C31A C30A H30A . 120.1
C30A C31A C27A . 116.7(3)
C30A C31A C32A . 119.8(3)
C27A C31A C32A . 123.5(3)
C33A C32A C31A . 124.4(3)
C33A C32A H32A . 117.8
C31A C32A H32A . 117.8
C32A C33A C34A . 128.3(4)
C32A C33A H33A . 115.9
C34A C33A H33A . 115.9
C39A C34A C35A . 117.1(3)
C39A C34A C33A . 124.6(3)
C35A C34A C33A . 118.3(3)
C36A C35A C34A . 121.4(4)
C36A C35A H35A . 119.3
C34A C35A H35A . 119.3
C35A C36A C37A . 120.2(5)
C35A C36A H36A . 119.9
C37A C36A H36A . 119.9
O2 C37A C38A . 129.3(4)
O2 C37A C36A . 111.2(4)
C38A C37A C36A . 119.5(5)
C39A C38A C37A . 119.4(5)
C39A C38A H38A . 120.3
C37A C38A H38A . 120.3
C38A C39A C34A . 122.5(4)
C38A C39A H39A . 118.8
C34A C39A H39A . 118.8
C28B N4B C29B . 116.9(7)
C28B C27B C31B . 120.4(9)
C28B C27B H27B . 119.8
C31B C27B H27B . 119.8
N4B C28B C27B . 123.1(8)
N4B C28B H28B . 118.4
C27B C28B H28B . 118.4
N4B C29B C30B . 123.4(8)
N4B C29B H29B . 118.3
C30B C29B H29B . 118.3
C29B C30B C31B . 119.9(8)
C29B C30B H30B . 120.0
C31B C30B H30B . 120.0
C27B C31B C30B . 116.3(7)
C27B C31B C32B . 119.9(9)
C30B C31B C32B . 123.7(8)
C33B C32B C31B . 126.0(9)
C33B C32B H32B . 117.0
C31B C32B H32B . 117.0
C32B C33B C34B . 128.6(9)
C32B C33B H33B . 115.7
C34B C33B H33B . 115.7
C39B C34B C35B . 118.1(10)
C39B C34B C33B . 124.4(10)
C35B C34B C33B . 117.5(10)
C36B C35B C34B . 122.6(13)
C36B C35B H35B . 118.7
C34B C35B H35B . 118.7
C35B C36B C37B . 117.2(17)
C35B C36B H36B . 121.4
C37B C36B H36B . 121.4
C38B C37B C36B . 121.5(19)
C38B C37B O2 . 113.9(12)
C36B C37B O2 . 124.5(13)
C39B C38B C37B . 118.7(18)
C39B C38B H38B . 120.7
C37B C38B H38B . 120.7
C34B C39B C38B . 121.7(14)
C34B C39B H39B . 119.2
C38B C39B H39B . 119.2
O2 C40 H40A . 109.5
O2 C40 H40B . 109.5
H40A C40 H40B . 109.5
O2 C40 H40C . 109.5
H40A C40 H40C . 109.5
H40B C40 H40C . 109.5

loop_
_geom_bond_atom_site_label_1
_geom_bond_atom_site_label_2
_geom_bond_site_symmetry_2
_geom_bond_distance
I1 C3 . 2.104(2)
F1 C1 . 1.338(3)
F2 C2 . 1.347(3)
F3 C4 . 1.347(3)
F4 C5 . 1.341(3)
N1 N1 2_655 1.260(4)
N1 C6 . 1.416(3)
C1 C2 . 1.382(3)
C1 C6 . 1.408(4)
C2 C3 . 1.389(3)
C3 C4 . 1.382(4)
C4 C5 . 1.376(3)
C5 C6 . 1.397(3)
I2 C9 . 2.104(2)
F5 C7 . 1.331(3)
F6 C8 . 1.342(3)
F7 C10 . 1.343(3)
F8 C11 . 1.339(3)
N2 N2 2_566 1.236(5)
N2 C12 . 1.423(3)
C7 C8 . 1.380(4)
C7 C12 . 1.406(4)
C8 C9 . 1.396(4)
C9 C10 . 1.382(4)
C10 C11 . 1.378(4)
C11 C12 . 1.397(4)
O1 C23 . 1.355(3)
O1 C26 . 1.434(3)
N3 C15 . 1.337(4)
N3 C14 . 1.342(3)
C13 C14 . 1.387(4)
C13 C17 . 1.399(4)
C13 H13 . 0.9500
C14 H14 . 0.9500
C15 C16 . 1.380(4)
C15 H15 . 0.9500
C16 C17 . 1.400(3)
C16 H16 . 0.9500
C17 C18 . 1.466(3)
C18 C19 . 1.338(4)
C18 H18 . 0.9500
C19 C20 . 1.460(3)
C19 H19 . 0.9500
C20 C21 . 1.394(3)
C20 C25 . 1.407(4)
C21 C22 . 1.391(4)
C21 H21 . 0.9500
C22 C23 . 1.393(4)
C22 H22 . 0.9500
C23 C24 . 1.400(3)
C24 C25 . 1.375(3)
C24 H24 . 0.9500
C25 H25 . 0.9500
C26 H26A . 0.9800
C26 H26B . 0.9800
C26 H26C . 0.9800
O2 C37A . 1.345(6)
O2 C37B . 1.400(19)
O2 C40 . 1.424(4)
N4A C28A . 1.341(3)
N4A C29A . 1.345(3)
C27A C28A . 1.381(4)
C27A C31A . 1.397(4)
C27A H27A . 0.9500
C28A H28A . 0.9500
C29A C30A . 1.387(4)
C29A H29A . 0.9500
C30A C31A . 1.394(4)
C30A H30A . 0.9500
C31A C32A . 1.474(4)
C32A C33A . 1.324(5)
C32A H32A . 0.9500
C33A C34A . 1.469(4)
C33A H33A . 0.9500
C34A C39A . 1.393(5)
C34A C35A . 1.397(4)
C35A C36A . 1.389(5)
C35A H35A . 0.9500
C36A C37A . 1.392(4)
C36A H36A . 0.9500
C37A C38A . 1.391(4)
C38A C39A . 1.387(5)
C38A H38A . 0.9500
C39A H39A . 0.9500
N4B C28B . 1.342(4)
N4B C29B . 1.343(4)
C27B C28B . 1.379(8)
C27B C31B . 1.392(7)
C27B H27B . 0.9500
C28B H28B . 0.9500
C29B C30B . 1.382(8)
C29B H29B . 0.9500
C30B C31B . 1.395(7)
C30B H30B . 0.9500
C31B C32B . 1.477(7)
C32B C33B . 1.313(9)
C32B H32B . 0.9500
C33B C34B . 1.474(7)
C33B H33B . 0.9500
C34B C39B . 1.362(15)
C34B C35B . 1.396(7)
C35B C36B . 1.383(8)
C35B H35B . 0.9500
C36B C37B . 1.391(5)
C36B H36B . 0.9500
C37B C38B . 1.391(5)
C38B C39B . 1.386(8)
C38B H38B . 0.9500
C39B H39B . 0.9500
C40 H40A . 0.9800
C40 H40B . 0.9800
C40 H40C . 0.9800

loop_
_geom_hbond_atom_site_label_D
_geom_hbond_atom_site_label_H
_geom_hbond_atom_site_label_A
_geom_hbond_site_symmetry_A
_geom_hbond_distance_DH
_geom_hbond_distance_HA
_geom_hbond_distance_DA
_geom_hbond_angle_DHA
C14 H14 F7 2_656 0.95 2.62 3.492(3) 152
C16 H16 F1 2_756 0.95 2.61 3.276(3) 127
C24 H24 F3 1_656 0.95 2.54 3.145(3) 122
C25 H25 F3 1_656 0.95 2.51 3.132(3) 123
C29A H29A F2 1_655 0.95 2.56 3.451(3) 156
C32A H32A F6 . 0.95 2.59 3.503(3) 163
C39A H39A F5 . 0.95 2.61 3.382(3) 139

loop_
_geom_torsion_atom_site_label_1
_geom_torsion_atom_site_label_2
_geom_torsion_atom_site_label_3
_geom_torsion_atom_site_label_4
_geom_torsion_site_symmetry_1
_geom_torsion
F1 C1 C2 F2 . -0.8(4)
C6 C1 C2 F2 . 177.7(2)
F1 C1 C2 C3 . -179.6(3)
C6 C1 C2 C3 . -1.1(4)
F2 C2 C3 C4 . -177.6(2)
C1 C2 C3 C4 . 1.2(4)
F2 C2 C3 I1 . -1.2(4)
C1 C2 C3 I1 . 177.6(2)
C2 C3 C4 F3 . -179.6(2)
I1 C3 C4 F3 . 3.9(4)
C2 C3 C4 C5 . -0.5(4)
I1 C3 C4 C5 . -176.9(2)
F3 C4 C5 F4 . 0.4(4)
C3 C4 C5 F4 . -178.8(2)
F3 C4 C5 C6 . 178.8(2)
C3 C4 C5 C6 . -0.3(4)
F4 C5 C6 C1 . 178.9(2)
C4 C5 C6 C1 . 0.4(4)
F4 C5 C6 N1 . -1.1(4)
C4 C5 C6 N1 . -179.5(3)
F1 C1 C6 C5 . 178.7(2)
C2 C1 C6 C5 . 0.3(4)
F1 C1 C6 N1 . -1.3(4)
C2 C1 C6 N1 . -179.8(3)
N1 N1 C6 C5 2_655 172.8(3)
N1 N1 C6 C1 2_655 -7.2(5)
F5 C7 C8 F6 . -1.3(4)
C12 C7 C8 F6 . 179.3(2)
F5 C7 C8 C9 . -179.4(2)
C12 C7 C8 C9 . 1.2(4)
F6 C8 C9 C10 . 179.6(2)
C7 C8 C9 C10 . -2.3(4)
F6 C8 C9 I2 . -0.5(4)
C7 C8 C9 I2 . 177.6(2)
C8 C9 C10 F7 . -178.0(2)
I2 C9 C10 F7 . 2.1(4)
C8 C9 C10 C11 . 2.2(4)
I2 C9 C10 C11 . -177.7(2)
F7 C10 C11 F8 . 0.5(4)
C9 C10 C11 F8 . -179.8(3)
F7 C10 C11 C12 . 179.2(3)
C9 C10 C11 C12 . -1.1(4)
F8 C11 C12 C7 . 178.6(2)
C10 C11 C12 C7 . -0.1(4)
F8 C11 C12 N2 . -2.7(4)
C10 C11 C12 N2 . 178.7(3)
F5 C7 C12 C11 . -179.4(3)
C8 C7 C12 C11 . 0.0(4)
F5 C7 C12 N2 . 2.1(5)
C8 C7 C12 N2 . -178.5(3)
N2 N2 C12 C11 2_566 177.3(3)
N2 N2 C12 C7 2_566 -4.1(5)
C15 N3 C14 C13 . -0.2(5)
C17 C13 C14 N3 . 0.2(5)
C14 N3 C15 C16 . 0.4(4)
N3 C15 C16 C17 . -0.6(5)
C14 C13 C17 C16 . -0.3(4)
C14 C13 C17 C18 . -178.6(3)
C15 C16 C17 C13 . 0.5(4)
C15 C16 C17 C18 . 178.8(3)
C13 C17 C18 C19 . -2.1(5)
C16 C17 C18 C19 . 179.7(3)
C17 C18 C19 C20 . 178.2(3)
C18 C19 C20 C21 . 179.6(3)
C18 C19 C20 C25 . -0.2(5)
C25 C20 C21 C22 . 0.8(4)
C19 C20 C21 C22 . -179.1(3)
C20 C21 C22 C23 . -0.6(5)
C26 O1 C23 C22 . -7.7(4)
C26 O1 C23 C24 . 173.9(3)
C21 C22 C23 O1 . -178.8(3)
C21 C22 C23 C24 . -0.4(4)
O1 C23 C24 C25 . 179.8(3)
C22 C23 C24 C25 . 1.3(4)
C23 C24 C25 C20 . -1.1(4)
C21 C20 C25 C24 . 0.1(4)
C19 C20 C25 C24 . 180.0(3)
C29A N4A C28A C27A . -2.2(8)
C31A C27A C28A N4A . 0.1(8)
C28A N4A C29A C30A . 3.0(8)
N4A C29A C30A C31A . -1.7(8)
C29A C30A C31A C27A . -0.5(6)
C29A C30A C31A C32A . 177.4(4)
C28A C27A C31A C30A . 1.2(6)
C28A C27A C31A C32A . -176.5(4)
C30A C31A C32A C33A . -170.9(4)
C27A C31A C32A C33A . 6.8(6)
C31A C32A C33A C34A . 174.4(4)
C32A C33A C34A C39A . 5.9(7)
C32A C33A C34A C35A . -174.0(4)
C39A C34A C35A C36A . 0.6(7)
C33A C34A C35A C36A . -179.4(4)
C34A C35A C36A C37A . 0.0(8)
C37B O2 C37A C38A . -18E1(3)
C40 O2 C37A C38A . 8.7(11)
C37B O2 C37A C36A . 0E1(3)
C40 O2 C37A C36A . -172.3(4)
C35A C36A C37A O2 . 179.8(5)
C35A C36A C37A C38A . -1.1(10)
O2 C37A C38A C39A . -179.5(7)
C36A C37A C38A C39A . 1.6(11)
C37A C38A C39A C34A . -1.0(10)
C35A C34A C39A C38A . -0.1(7)
C33A C34A C39A C38A . 179.9(5)
C29B N4B C28B C27B . 1(3)
C31B C27B C28B N4B . -2(3)
C28B N4B C29B C30B . 0(3)
N4B C29B C30B C31B . -1(3)
C28B C27B C31B C30B . 1(2)
C28B C27B C31B C32B . -176.4(14)
C29B C30B C31B C27B . 1(2)
C29B C30B C31B C32B . 177.6(14)
C27B C31B C32B C33B . 171.4(13)
C30B C31B C32B C33B . -5(2)
C31B C32B C33B C34B . -174.2(12)
C32B C33B C34B C39B . -170.9(15)
C32B C33B C34B C35B . 12(2)
C39B C34B C35B C36B . 1(3)
C33B C34B C35B C36B . 178.1(16)
C34B C35B C36B C37B . 4(3)
C35B C36B C37B C38B . -5(3)
C35B C36B C37B O2 . 179(2)
C37A O2 C37B C38B . 1E1(3)
C40 O2 C37B C38B . 10(3)
C37A O2 C37B C36B . -18E1(10)
C40 O2 C37B C36B . -174.0(18)
C36B C37B C38B C39B . 0(4)
O2 C37B C38B C39B . 176(2)
C35B C34B C39B C38B . -6(3)
C33B C34B C39B C38B . 177.0(18)
C37B C38B C39B C34B . 5(3)
